data_1505320
loop_
_publ_author_name
'Li, Wei-Dong Z'
'Wang, Xin-Wei'

_publ_section_title
;
 Novel formal synthesis of cephalotaxine via a facile Friedel-Crafts
 cyclization.
;
_journal_issue 7
_journal_name_full 'Organic letters'
_journal_page_first 1211
_journal_page_last 1214
_journal_paper_doi 10.1021/ol070024b
_journal_volume 9
_journal_year 2007
_chemical_formula_sum 'C18 H26 Cl N O4'
_chemical_formula_weight 355.85
_chemical_name_systematic
; 
 ? 
;
_space_group_IT_number 2
_symmetry_cell_setting triclinic
_symmetry_space_group_name_Hall '-P 1'
_symmetry_space_group_name_H-M 'P -1'
_atom_sites_solution_hydrogens geom
_atom_sites_solution_primary direct
_atom_sites_solution_secondary difmap
_audit_creation_method SHELXL-97
_cell_angle_alpha 92.785(14)
_cell_angle_beta 94.308(16)
_cell_angle_gamma 92.272(15)
_cell_formula_units_Z 2
_cell_length_a 7.477(9)
_cell_length_b 10.370(13)
_cell_length_c 11.367(14)
_cell_measurement_reflns_used 1648
_cell_measurement_temperature 293(2)
_cell_measurement_theta_max 26.46
_cell_measurement_theta_min 2.60
_cell_volume 877.0(19)
_computing_cell_refinement 'Bruker SMART APEX II'
_computing_data_collection 'Bruker SMART APEX II'
_computing_data_reduction 'Bruker SAINT'
_computing_molecular_graphics 'Bruker SHELXTL'
_computing_publication_material 'Bruker SHELXTL'
_computing_structure_refinement 'SHELXL-97 (Sheldrick, 1997)'
_computing_structure_solution 'SHELXS-97 (Sheldrick, 1990)'
_diffrn_ambient_temperature 293(2)
_diffrn_measured_fraction_theta_full 0.979
_diffrn_measured_fraction_theta_max 0.979
_diffrn_measurement_device_type 'APEX II CCD area detector'
_diffrn_measurement_method 'phi and omega scans'
_diffrn_radiation_monochromator graphite
_diffrn_radiation_source 'fine-focus sealed tube'
_diffrn_radiation_type MoK\a
_diffrn_radiation_wavelength 0.71073
_diffrn_reflns_av_R_equivalents 0.0170
_diffrn_reflns_av_sigmaI/netI 0.0406
_diffrn_reflns_limit_h_max 8
_diffrn_reflns_limit_h_min -7
_diffrn_reflns_limit_k_max 12
_diffrn_reflns_limit_k_min -11
_diffrn_reflns_limit_l_max 10
_diffrn_reflns_limit_l_min -13
_diffrn_reflns_number 4712
_diffrn_reflns_theta_full 25.03
_diffrn_reflns_theta_max 25.03
_diffrn_reflns_theta_min 1.97
_exptl_absorpt_coefficient_mu 0.240
_exptl_absorpt_correction_T_max 1.000000
_exptl_absorpt_correction_T_min 0.172550
_exptl_absorpt_correction_type multi-scan
_exptl_absorpt_process_details SADABS
_exptl_crystal_colour COLORLESS
_exptl_crystal_density_diffrn 1.348
_exptl_crystal_density_meas ?
_exptl_crystal_density_method 'not measured'
_exptl_crystal_description BLOCK
_exptl_crystal_F_000 380
_exptl_crystal_size_max 0.32
_exptl_crystal_size_mid 0.24
_exptl_crystal_size_min 0.20
_refine_diff_density_max 0.249
_refine_diff_density_min -0.294
_refine_diff_density_rms 0.069
_refine_ls_extinction_method none
_refine_ls_goodness_of_fit_ref 1.010
_refine_ls_hydrogen_treatment constr
_refine_ls_matrix_type full
_refine_ls_number_parameters 219
_refine_ls_number_reflns 3028
_refine_ls_number_restraints 4
_refine_ls_restrained_S_all 1.009
_refine_ls_R_factor_all 0.0714
_refine_ls_R_factor_gt 0.0484
_refine_ls_shift/su_max 0.000
_refine_ls_shift/su_mean 0.000
_refine_ls_structure_factor_coef Fsqd
_refine_ls_weighting_details 'calc w=1/[\s^2^(Fo^2^)+(0.1030P)^2^+0.5000P] where P=(Fo^2^+2Fc^2^)/3'
_refine_ls_weighting_scheme calc
_refine_ls_wR_factor_gt 0.1387
_refine_ls_wR_factor_ref 0.1761
_reflns_number_gt 2155
_reflns_number_total 3028
_reflns_threshold_expression >2sigma(I)
_cod_data_source_file ol070024bsi20070105_120510.cif
_cod_data_source_block 50620e
_cod_depositor_comments
;
The following automatic conversions were performed:

'_symmetry_cell_setting' value 'Triclinic' changed to 'triclinic'
according to /home/saulius/struct/CIF-dictionaries/cif_core.dic
dictionary named 'cif_core.dic' version 2.4.1 from
2010-06-29.

'_exptl_absorpt_correction_type' value 'MULTI-SCAN'
changed to 'multi-scan' according to
/home/saulius/struct/CIF-dictionaries/cif_core.dic dictionary named
'cif_core.dic' version 2.4.1 from 2010-06-29.

Automatic conversion script
Id: cif_fix_values 1715 2011-07-08 13:25:40Z adriana 

The following automatic conversions were performed:

'_exptl_crystal_density_meas' value 'NONE' was changed to '?' - the
value is perceived as not measured.

Automatic conversion script
Id: cif_fix_values 3008 2015-01-20 13:52:24Z robertas 
;
_cod_original_cell_volume 877.0(18)
_cod_original_sg_symbol_H-M P-1
_cod_database_code 1505320

loop_
_symmetry_equiv_pos_as_xyz
'x, y, z'
'-x, -y, -z'

loop_
_atom_site_label
_atom_site_type_symbol
_atom_site_fract_x
_atom_site_fract_y
_atom_site_fract_z
_atom_site_U_iso_or_equiv
_atom_site_adp_type
_atom_site_occupancy
_atom_site_symmetry_multiplicity
_atom_site_calc_flag
_atom_site_refinement_flags
Cl1 Cl 0.17438(13) 0.03732(9) 0.29011(8) 0.0494(3) Uani 1 1 d .
O1 O 0.6902(3) 0.3600(2) -0.08204(18) 0.0415(6) Uani 1 1 d .
O2 O 0.6031(3) 0.5350(2) -0.22830(17) 0.0420(6) Uani 1 1 d .
O3 O 1.1545(4) 0.6159(3) 0.4992(2) 0.0586(8) Uani 1 1 d .
N1 N 0.7817(4) 0.9101(2) 0.2886(2) 0.0338(6) Uani 1 1 d D
H1A' H 0.8911 0.9522 0.2990 0.041 Uiso 1 1 d RD
C1 C 0.7410(5) 0.2609(3) -0.0053(3) 0.0410(8) Uani 1 1 d .
H1A H 0.8636 0.2768 0.0251 0.062 Uiso 1 1 calc R
H1B H 0.7289 0.1787 -0.0484 0.062 Uiso 1 1 calc R
H1C H 0.6649 0.2605 0.0590 0.062 Uiso 1 1 calc R
C2 C 0.7215(4) 0.4849(3) -0.0390(2) 0.0306(7) Uani 1 1 d .
C3 C 0.7974(4) 0.5220(3) 0.0739(2) 0.0327(7) Uani 1 1 d .
H3 H 0.8282 0.4590 0.1264 0.039 Uiso 1 1 calc R
C4 C 0.8278(4) 0.6523(3) 0.1093(2) 0.0303(7) Uani 1 1 d .
C5 C 0.7786(4) 0.7468(3) 0.0305(2) 0.0344(7) Uani 1 1 d .
C6 C 0.7050(4) 0.7083(3) -0.0831(2) 0.0340(7) Uani 1 1 d .
H6 H 0.6765 0.7711 -0.1363 0.041 Uiso 1 1 calc R
C7 C 0.6740(4) 0.5809(3) -0.1182(2) 0.0317(7) Uani 1 1 d .
C8 C 0.5741(6) 0.6265(4) -0.3151(3) 0.0544(10) Uani 1 1 d .
H8A H 0.4864 0.6854 -0.2908 0.082 Uiso 1 1 calc R
H8B H 0.5313 0.5827 -0.3888 0.082 Uiso 1 1 calc R
H8C H 0.6847 0.6736 -0.3247 0.082 Uiso 1 1 calc R
C9 C 0.8053(5) 0.8884(3) 0.0665(3) 0.0389(8) Uani 1 1 d .
H9A H 0.7737 0.9384 -0.0013 0.047 Uiso 1 1 calc R
H9B H 0.9313 0.9072 0.0902 0.047 Uiso 1 1 calc R
C10 C 0.6944(5) 0.9307(3) 0.1672(3) 0.0408(8) Uani 1 1 d .
H10A H 0.6719 1.0218 0.1615 0.049 Uiso 1 1 calc R
H10B H 0.5793 0.8834 0.1579 0.049 Uiso 1 1 calc R
C11 C 0.8203(4) 0.7709(3) 0.3183(2) 0.0308(7) Uani 1 1 d .
C12 C 0.6588(5) 0.9516(3) 0.3816(3) 0.0473(9) Uani 1 1 d .
H12A H 0.5847 1.0206 0.3544 0.057 Uiso 1 1 calc R
H12B H 0.7277 0.9817 0.4541 0.057 Uiso 1 1 calc R
C13 C 0.5430(6) 0.8310(4) 0.4011(3) 0.0551(10) Uani 1 1 d .
H13A H 0.4214 0.8389 0.3667 0.066 Uiso 1 1 calc R
H13B H 0.5388 0.8182 0.4849 0.066 Uiso 1 1 calc R
C14 C 0.6320(5) 0.7176(3) 0.3402(3) 0.0428(8) Uani 1 1 d .
H14A H 0.6391 0.6449 0.3906 0.051 Uiso 1 1 calc R
H14B H 0.5651 0.6900 0.2662 0.051 Uiso 1 1 calc R
C15 C 0.9260(4) 0.6953(3) 0.2276(2) 0.0330(7) Uani 1 1 d .
H15 H 1.0270 0.7526 0.2103 0.040 Uiso 1 1 calc R
C16 C 1.0056(5) 0.5888(4) 0.3019(3) 0.0444(9) Uani 1 1 d .
H16A H 0.9190 0.5172 0.3057 0.053 Uiso 1 1 calc R
H16B H 1.1126 0.5568 0.2694 0.053 Uiso 1 1 calc R
C17 C 1.0500(5) 0.6544(3) 0.4222(3) 0.0400(8) Uani 1 1 d .
C18 C 0.9497(5) 0.7759(3) 0.4309(3) 0.0378(8) Uani 1 1 d .
H18A H 1.0313 0.8512 0.4338 0.045 Uiso 1 1 calc R
H18B H 0.8835 0.7787 0.5012 0.045 Uiso 1 1 calc R
O4 O 0.1503(5) 0.7677(3) 0.7232(3) 0.0834(10) Uani 1 1 d D
H4A H 0.1487 0.7240 0.6578 0.125 Uiso 1 1 d RD
H4B H 0.0635 0.8175 0.7295 0.125 Uiso 1 1 d RD

loop_
_atom_site_aniso_label
_atom_site_aniso_U_11
_atom_site_aniso_U_22
_atom_site_aniso_U_33
_atom_site_aniso_U_23
_atom_site_aniso_U_13
_atom_site_aniso_U_12
Cl1 0.0508(6) 0.0455(5) 0.0506(5) 0.0056(4) -0.0009(4) -0.0102(4)
O1 0.0590(16) 0.0293(12) 0.0345(12) -0.0003(9) -0.0042(10) -0.0030(11)
O2 0.0581(15) 0.0391(13) 0.0265(11) -0.0008(9) -0.0058(10) -0.0073(11)
O3 0.0682(19) 0.0681(18) 0.0376(13) 0.0036(12) -0.0150(13) 0.0154(15)
N1 0.0414(16) 0.0285(14) 0.0304(13) -0.0038(10) -0.0005(11) -0.0008(12)
C1 0.048(2) 0.0271(17) 0.0483(19) 0.0012(14) 0.0029(16) 0.0050(15)
C2 0.0360(17) 0.0257(16) 0.0302(15) -0.0029(12) 0.0066(13) 0.0002(13)
C3 0.0390(18) 0.0338(17) 0.0255(15) 0.0037(12) 0.0038(13) 0.0005(14)
C4 0.0350(17) 0.0314(17) 0.0244(14) -0.0020(12) 0.0054(12) 0.0005(13)
C5 0.0420(19) 0.0356(18) 0.0251(15) 0.0022(13) 0.0034(13) -0.0075(15)
C6 0.0404(19) 0.0362(18) 0.0253(15) 0.0060(13) 0.0025(13) -0.0035(14)
C7 0.0330(17) 0.0370(18) 0.0244(14) -0.0003(12) 0.0021(12) -0.0048(14)
C8 0.078(3) 0.051(2) 0.0319(18) 0.0056(16) -0.0138(18) -0.002(2)
C9 0.054(2) 0.0328(18) 0.0282(16) 0.0058(13) -0.0041(14) -0.0053(16)
C10 0.057(2) 0.0283(17) 0.0359(17) -0.0008(13) -0.0058(15) 0.0062(16)
C11 0.0383(18) 0.0284(16) 0.0248(14) -0.0001(12) -0.0016(12) -0.0003(13)
C12 0.060(2) 0.044(2) 0.0370(18) -0.0103(15) 0.0045(16) 0.0075(18)
C13 0.055(2) 0.060(3) 0.053(2) 0.0027(18) 0.0158(18) 0.004(2)
C14 0.047(2) 0.045(2) 0.0357(17) -0.0004(14) 0.0045(15) -0.0089(17)
C15 0.0377(18) 0.0344(18) 0.0262(15) 0.0007(12) 0.0011(13) -0.0021(14)
C16 0.058(2) 0.046(2) 0.0293(16) 0.0006(14) -0.0005(15) 0.0078(17)
C17 0.045(2) 0.044(2) 0.0313(17) 0.0048(14) 0.0006(15) 0.0008(16)
C18 0.044(2) 0.0403(19) 0.0282(15) -0.0020(13) -0.0005(13) -0.0001(15)
O4 0.099(3) 0.086(2) 0.0608(18) -0.0139(16) -0.0229(17) 0.0172(19)

loop_
_atom_type_symbol
_atom_type_description
_atom_type_scat_dispersion_real
_atom_type_scat_dispersion_imag
_atom_type_scat_source
C C 0.0033 0.0016 'International Tables Vol C Tables 4.2.6.8 and 6.1.1.4'
H H 0.0000 0.0000 'International Tables Vol C Tables 4.2.6.8 and 6.1.1.4'
N N 0.0061 0.0033 'International Tables Vol C Tables 4.2.6.8 and 6.1.1.4'
O O 0.0106 0.0060 'International Tables Vol C Tables 4.2.6.8 and 6.1.1.4'
Cl Cl 0.1484 0.1585 'International Tables Vol C Tables 4.2.6.8 and 6.1.1.4'

loop_
_geom_angle_atom_site_label_1
_geom_angle_atom_site_label_2
_geom_angle_atom_site_label_3
_geom_angle
C2 O1 C1 117.1(2)
C7 O2 C8 117.2(3)
C12 N1 C10 109.8(3)
C12 N1 C11 103.0(2)
C10 N1 C11 117.2(2)
C12 N1 H1A' 112.2
C10 N1 H1A' 110.5
C11 N1 H1A' 103.9
O1 C1 H1A 109.5
O1 C1 H1B 109.5
H1A C1 H1B 109.5
O1 C1 H1C 109.5
H1A C1 H1C 109.5
H1B C1 H1C 109.5
O1 C2 C3 125.0(3)
O1 C2 C7 115.7(3)
C3 C2 C7 119.3(3)
C2 C3 C4 121.0(3)
C2 C3 H3 119.5
C4 C3 H3 119.5
C3 C4 C5 119.3(3)
C3 C4 C15 122.0(3)
C5 C4 C15 118.5(3)
C6 C5 C4 119.1(3)
C6 C5 C9 120.0(3)
C4 C5 C9 120.8(3)
C7 C6 C5 121.8(3)
C7 C6 H6 119.1
C5 C6 H6 119.1
C6 C7 O2 125.4(3)
C6 C7 C2 119.5(3)
O2 C7 C2 115.1(3)
O2 C8 H8A 109.5
O2 C8 H8B 109.5
H8A C8 H8B 109.5
O2 C8 H8C 109.5
H8A C8 H8C 109.5
H8B C8 H8C 109.5
C5 C9 C10 113.4(3)
C5 C9 H9A 108.9
C10 C9 H9A 108.9
C5 C9 H9B 108.9
C10 C9 H9B 108.9
H9A C9 H9B 107.7
N1 C10 C9 114.1(3)
N1 C10 H10A 108.7
C9 C10 H10A 108.7
N1 C10 H10B 108.7
C9 C10 H10B 108.7
H10A C10 H10B 107.6
N1 C11 C14 101.2(3)
N1 C11 C18 108.0(2)
C14 C11 C18 112.3(3)
N1 C11 C15 115.2(2)
C14 C11 C15 117.7(3)
C18 C11 C15 102.5(3)
N1 C12 C13 105.2(3)
N1 C12 H12A 110.7
C13 C12 H12A 110.7
N1 C12 H12B 110.7
C13 C12 H12B 110.7
H12A C12 H12B 108.8
C12 C13 C14 106.0(3)
C12 C13 H13A 110.5
C14 C13 H13A 110.5
C12 C13 H13B 110.5
C14 C13 H13B 110.5
H13A C13 H13B 108.7
C11 C14 C13 104.8(3)
C11 C14 H14A 110.8
C13 C14 H14A 110.8
C11 C14 H14B 110.8
C13 C14 H14B 110.8
H14A C14 H14B 108.9
C4 C15 C16 116.7(3)
C4 C15 C11 117.8(3)
C16 C15 C11 102.0(2)
C4 C15 H15 106.5
C16 C15 H15 106.5
C11 C15 H15 106.5
C17 C16 C15 104.1(3)
C17 C16 H16A 110.9
C15 C16 H16A 110.9
C17 C16 H16B 110.9
C15 C16 H16B 110.9
H16A C16 H16B 109.0
O3 C17 C18 125.5(3)
O3 C17 C16 125.4(3)
C18 C17 C16 109.1(3)
C17 C18 C11 104.9(2)
C17 C18 H18A 110.8
C11 C18 H18A 110.8
C17 C18 H18B 110.8
C11 C18 H18B 110.8
H18A C18 H18B 108.8
H4A O4 H4B 115.2

loop_
_geom_bond_atom_site_label_1
_geom_bond_atom_site_label_2
_geom_bond_distance
O1 C2 1.367(4)
O1 C1 1.424(4)
O2 C7 1.377(4)
O2 C8 1.413(4)
O3 C17 1.222(4)
N1 C12 1.510(4)
N1 C10 1.510(4)
N1 C11 1.532(4)
N1 H1A' 0.9089
C1 H1A 0.9600
C1 H1B 0.9600
C1 H1C 0.9600
C2 C3 1.394(4)
C2 C7 1.412(4)
C3 C4 1.396(5)
C3 H3 0.9300
C4 C5 1.401(4)
C4 C15 1.521(4)
C5 C6 1.399(4)
C5 C9 1.506(5)
C6 C7 1.367(5)
C6 H6 0.9300
C8 H8A 0.9600
C8 H8B 0.9600
C8 H8C 0.9600
C9 C10 1.521(5)
C9 H9A 0.9700
C9 H9B 0.9700
C10 H10A 0.9700
C10 H10B 0.9700
C11 C14 1.534(5)
C11 C18 1.543(4)
C11 C15 1.547(4)
C12 C13 1.528(6)
C12 H12A 0.9700
C12 H12B 0.9700
C13 C14 1.535(5)
C13 H13A 0.9700
C13 H13B 0.9700
C14 H14A 0.9700
C14 H14B 0.9700
C15 C16 1.535(5)
C15 H15 0.9800
C16 C17 1.505(5)
C16 H16A 0.9700
C16 H16B 0.9700
C17 C18 1.494(5)
C18 H18A 0.9700
C18 H18B 0.9700
O4 H4A 0.8499
O4 H4B 0.8496

loop_
_geom_torsion_atom_site_label_1
_geom_torsion_atom_site_label_2
_geom_torsion_atom_site_label_3
_geom_torsion_atom_site_label_4
_geom_torsion
C1 O1 C2 C3 -0.6(5)
C1 O1 C2 C7 178.4(3)
O1 C2 C3 C4 178.6(3)
C7 C2 C3 C4 -0.4(5)
C2 C3 C4 C5 1.0(5)
C2 C3 C4 C15 -174.2(3)
C3 C4 C5 C6 -1.9(5)
C15 C4 C5 C6 173.5(3)
C3 C4 C5 C9 178.5(3)
C15 C4 C5 C9 -6.0(5)
C4 C5 C6 C7 2.3(5)
C9 C5 C6 C7 -178.1(3)
C5 C6 C7 O2 -179.6(3)
C5 C6 C7 C2 -1.7(5)
C8 O2 C7 C6 5.6(5)
C8 O2 C7 C2 -172.4(3)
O1 C2 C7 C6 -178.4(3)
C3 C2 C7 C6 0.7(5)
O1 C2 C7 O2 -0.3(4)
C3 C2 C7 O2 178.8(3)
C6 C5 C9 C10 116.8(3)
C4 C5 C9 C10 -63.7(4)
C12 N1 C10 C9 -178.4(3)
C11 N1 C10 C9 -61.4(4)
C5 C9 C10 N1 85.2(3)
C12 N1 C11 C14 44.6(3)
C10 N1 C11 C14 -76.0(3)
C12 N1 C11 C18 -73.4(3)
C10 N1 C11 C18 165.9(3)
C12 N1 C11 C15 172.7(3)
C10 N1 C11 C15 52.0(4)
C10 N1 C12 C13 89.9(3)
C11 N1 C12 C13 -35.7(3)
N1 C12 C13 C14 12.7(4)
N1 C11 C14 C13 -36.5(3)
C18 C11 C14 C13 78.4(3)
C15 C11 C14 C13 -163.0(3)
C12 C13 C14 C11 15.2(4)
C3 C4 C15 C16 5.4(4)
C5 C4 C15 C16 -169.9(3)
C3 C4 C15 C11 -116.4(3)
C5 C4 C15 C11 68.3(4)
N1 C11 C15 C4 -72.5(3)
C14 C11 C15 C4 46.8(4)
C18 C11 C15 C4 170.5(3)
N1 C11 C15 C16 158.4(3)
C14 C11 C15 C16 -82.3(3)
C18 C11 C15 C16 41.4(3)
C4 C15 C16 C17 -166.2(3)
C11 C15 C16 C17 -36.5(3)
C15 C16 C17 O3 -160.7(3)
C15 C16 C17 C18 17.8(4)
O3 C17 C18 C11 -173.1(3)
C16 C17 C18 C11 8.4(4)
N1 C11 C18 C17 -152.9(3)
C14 C11 C18 C17 96.4(3)
C15 C11 C18 C17 -30.9(3)
